data_4321080
loop_
_publ_author_name
'Michael Gerken'
'Peter Kolb'
'Andreas Wegner'
'H\'el\`ene P. A. Mercier'
'Horst Borrmann'
'David A. Dixon'
'Gary J. Schrobilgen'

_publ_section_title
;
 Tetrachloro- and Tetrabromoarsonium(V) Cations: Raman and 75As, 19F NMR
 Spectroscopic Characterization and X-ray Crystal Structures of
 [AsCl4][As(OTeF5)6] and [AsBr4][AsF(OTeF5)5]
;
_journal_name_full 'Inorganic Chemistry'
_journal_page_first 2813
_journal_page_last 2824
_journal_paper_doi 10.1021/ic000118g
_journal_volume 39
_journal_year 2000
_chemical_formula_sum 'As2 Cl4 F30 O6 Te6'
_chemical_formula_weight 1723.24
_chemical_name_systematic
; 
 ? 
;
_space_group_IT_number 148
_symmetry_cell_setting trigonal
_symmetry_space_group_name_Hall '-R 3'
_symmetry_space_group_name_H-M 'R -3 :H'
_atom_sites_solution_hydrogens geom
_atom_sites_solution_primary direct
_atom_sites_solution_secondary difmap
_audit_creation_method SHELXL
_cell_angle_alpha 90.00
_cell_angle_beta 90.00
_cell_angle_gamma 120.00
_cell_formula_units_Z 24
_cell_length_a 19.688(3)
_cell_length_b 19.688(3)
_cell_length_c 55.264(11)
_cell_measurement_temperature 90(2)
_cell_volume 18551(5)
_computing_structure_refinement 'SHELXL-93 (Sheldrick, 1993)'
_computing_structure_solution 'SHELXS-86 (Sheldrick, 1990)'
_diffrn_ambient_temperature 90(2)
_diffrn_radiation_monochromator graphite
_diffrn_radiation_source 'fine-focus sealed tube'
_diffrn_radiation_type MoK\a
_diffrn_radiation_wavelength 0.71073
_diffrn_reflns_av_R_equivalents 0.1722
_diffrn_reflns_av_sigmaI/netI 0.0845
_diffrn_reflns_limit_h_max 26
_diffrn_reflns_limit_h_min -18
_diffrn_reflns_limit_k_max 25
_diffrn_reflns_limit_k_min -26
_diffrn_reflns_limit_l_max 75
_diffrn_reflns_limit_l_min -73
_diffrn_reflns_number 47032
_diffrn_reflns_theta_max 29.19
_diffrn_reflns_theta_min 2.81
_exptl_absorpt_coefficient_mu 8.260
_exptl_crystal_density_diffrn 3.702
_exptl_crystal_F_000 18336
_refine_diff_density_max 10.901
_refine_diff_density_min -3.980
_refine_diff_density_rms 1.151
_refine_ls_extinction_coef 0.00086(7)
_refine_ls_extinction_expression Fc^*^=kFc[1+0.001xFc^2^\l^3^/sin(2\q)]^-1/4^
_refine_ls_extinction_method SHELXL
_refine_ls_goodness_of_fit_all 1.714
_refine_ls_goodness_of_fit_obs 1.806
_refine_ls_matrix_type full
_refine_ls_number_parameters 574
_refine_ls_number_reflns 11009
_refine_ls_number_restraints 16
_refine_ls_restrained_S_all 1.718
_refine_ls_restrained_S_obs 1.805
_refine_ls_R_factor_all 0.1436
_refine_ls_R_factor_obs 0.1341
_refine_ls_shift/esd_max 2.342
_refine_ls_shift/esd_mean 0.143
_refine_ls_structure_factor_coef Fsqd
_refine_ls_weighting_details 'w=1/[\s^2^(Fo^2^)+(0.2253P)^2^+0.0000P] where P=(Fo^2^+2Fc^2^)/3'
_refine_ls_weighting_scheme calc
_refine_ls_wR_factor_all 0.4505
_refine_ls_wR_factor_obs 0.4246
_reflns_number_observed 8839
_reflns_number_total 11012
_reflns_observed_criterion >2sigma(I)
_cod_data_source_file ic000118g_1.cif
_cod_data_source_block As2Cl4F30O6Te6(-183C)
_cod_depositor_comments
;
The following automatic conversions were performed:

'_refine_ls_weighting_scheme' value 'calc
w=1/[\s^2^(Fo^2^)+(0.2253P)^2^+0.0000P] where P=(Fo^2^+2Fc^2^)/3' was
changed to 'calc'. New tag '_refine_ls_weighting_details' was
created. The value of the new tag was set to
'w=1/[\s^2^(Fo^2^)+(0.2253P)^2^+0.0000P] where P=(Fo^2^+2Fc^2^)/3'.

Automatic conversion script
Id: cif_fix_values 3143 2015-03-26 13:38:13Z robertas 
;
_cod_original_cell_volume 18551.6(53)
_cod_original_sg_symbol_H-M 'R -3'
_cod_database_code 4321080

loop_
_symmetry_equiv_pos_as_xyz
'x, y, z'
'-y, x-y, z'
'-x+y, -x, z'
'x+2/3, y+1/3, z+1/3'
'-y+2/3, x-y+1/3, z+1/3'
'-x+y+2/3, -x+1/3, z+1/3'
'x+1/3, y+2/3, z+2/3'
'-y+1/3, x-y+2/3, z+2/3'
'-x+y+1/3, -x+2/3, z+2/3'
'-x, -y, -z'
'y, -x+y, -z'
'x-y, x, -z'
'-x+2/3, -y+1/3, -z+1/3'
'y+2/3, -x+y+1/3, -z+1/3'
'x-y+2/3, x+1/3, -z+1/3'
'-x+1/3, -y+2/3, -z+2/3'
'y+1/3, -x+y+2/3, -z+2/3'
'x-y+1/3, x+2/3, -z+2/3'

loop_
_atom_site_aniso_label
_atom_site_aniso_U_11
_atom_site_aniso_U_22
_atom_site_aniso_U_33
_atom_site_aniso_U_23
_atom_site_aniso_U_13
_atom_site_aniso_U_12
As1 0.0185(6) 0.0189(6) 0.0184(8) -0.0002(2) -0.0007(2) 0.0094(4)
Cl1 0.0248(14) 0.0245(14) 0.014(2) 0.0001(5) 0.0001(5) 0.0121(9)
Cl2 0.056(2) 0.0296(14) 0.0242(13) -0.0091(10) -0.0081(12) 0.0333(14)
Cl3 0.0178(11) 0.0294(13) 0.0217(12) 0.0000(9) -0.0033(9) 0.0144(10)
Cl4 0.0177(11) 0.0240(12) 0.0214(12) 0.0061(9) 0.0024(9) -0.0001(9)
As2 0.0179(6) 0.0179(6) 0.0163(9) 0.000 0.000 0.0089(3)
Cl5 0.0244(14) 0.0244(14) 0.014(2) 0.000 0.000 0.0122(7)
Cl6 0.0148(9) 0.0136(9) 0.0235(11) 0.0061(8) 0.0039(8) 0.0071(8)
As3 0.0106(7) 0.0106(7) 0.0165(12) 0.000 0.000 0.0053(4)
O1 0.024(4) 0.013(4) 0.023(4) 0.001(3) 0.000(3) 0.012(3)
Te1 0.0163(4) 0.0156(4) 0.0207(5) -0.0016(2) 0.0003(2) 0.0089(3)
F1 0.020(3) 0.029(3) 0.024(3) -0.010(3) 0.003(2) 0.020(3)
F2 0.036(4) 0.020(3) 0.028(3) 0.005(3) 0.001(3) 0.018(3)
F3 0.045(5) 0.042(5) 0.050(5) -0.023(4) -0.017(4) 0.036(4)
F4 0.015(3) 0.007(3) 0.036(4) 0.004(3) 0.011(3) -0.004(2)
F5 0.023(3) 0.012(3) 0.030(3) -0.002(2) 0.012(3) 0.002(3)
As4 0.0106(7) 0.0104(7) 0.0143(11) 0.0000(3) 0.0002(3) 0.0053(4)
O2 0.014(4) 0.012(3) 0.023(4) -0.001(3) -0.001(3) 0.003(3)
Te2 0.0129(4) 0.0139(4) 0.0200(5) 0.0021(2) 0.0000(2) 0.0049(3)
F6 0.033(4) 0.019(3) 0.041(4) 0.004(3) 0.013(3) 0.006(3)
F7 0.008(3) 0.027(3) 0.031(3) 0.012(3) -0.003(2) 0.008(2)
F8 0.014(3) 0.017(3) 0.027(3) -0.003(2) -0.001(2) 0.002(2)
F9 0.008(3) 0.028(4) 0.037(4) 0.008(3) -0.002(3) 0.013(3)
F10 0.015(3) 0.010(2) 0.020(3) 0.010(2) 0.005(2) 0.005(2)
O3 0.027(4) 0.016(4) 0.020(4) 0.002(3) 0.000(3) 0.016(3)
Te3 0.0155(4) 0.0140(4) 0.0199(5) -0.0014(2) 0.0008(2) 0.0081(3)
F11 0.019(3) 0.018(3) 0.022(3) -0.002(2) 0.007(2) 0.014(2)
F12 0.021(3) 0.011(3) 0.020(3) 0.000(2) 0.008(2) -0.001(2)
F13 0.039(4) 0.036(4) 0.038(4) -0.013(3) -0.009(3) 0.030(4)
F14 0.012(3) 0.006(3) 0.041(4) 0.003(3) 0.014(3) -0.004(2)
F15 0.038(4) 0.021(3) 0.034(4) 0.001(3) -0.002(3) 0.021(3)
O4 0.013(3) 0.026(4) 0.021(4) 0.001(3) 0.001(3) 0.013(3)
Te4 0.0134(4) 0.0169(4) 0.0169(5) -0.0002(2) -0.0005(2) 0.0072(3)
F16 0.032(4) 0.013(3) 0.040(4) -0.009(3) -0.006(3) 0.020(3)
F17 0.018(3) 0.046(5) 0.029(3) 0.010(3) 0.000(3) 0.014(3)
F18 0.009(3) 0.022(3) 0.026(3) 0.000(3) 0.000(2) 0.004(2)
F19 0.004(2) 0.017(3) 0.013(2) 0.004(2) -0.007(2) -0.005(2)
F20 0.018(3) 0.018(3) 0.031(3) -0.008(2) -0.009(2) 0.011(2)
As5 0.0128(7) 0.0128(7) 0.0126(11) 0.000 0.000 0.0064(4)
Te5 0.0193(4) 0.0395(5) 0.0227(5) -0.0068(3) -0.0054(3) 0.0159(3)
F21 0.126(10) 0.205(13) 0.049(5) 0.066(7) 0.052(6) 0.135(10)
F22 0.096(9) 0.279(19) 0.045(5) 0.020(8) 0.027(5) 0.118(11)
F23 0.119(9) 0.062(6) 0.123(8) -0.064(5) -0.075(7) 0.076(6)
F24 0.080(6) 0.057(5) 0.176(11) -0.064(6) -0.112(7) 0.055(5)
F25 0.076(6) 0.016(3) 0.072(5) -0.001(3) -0.045(5) 0.010(3)
As6 0.0130(7) 0.0133(7) 0.0124(10) -0.0002(3) 0.0002(3) 0.0065(4)
Te6 0.0369(5) 0.0212(4) 0.0242(5) 0.0043(3) 0.0102(3) 0.0185(3)
F26 0.024(3) 0.011(3) 0.139(8) -0.004(4) -0.022(4) 0.006(2)
F27 0.200(13) 0.129(10) 0.053(6) 0.037(6) 0.020(7) 0.132(10)
F28 0.027(4) 0.028(4) 0.261(15) 0.046(6) 0.045(6) 0.014(3)
F29 0.094(7) 0.061(5) 0.046(4) -0.002(4) -0.027(4) 0.051(5)
F30 0.216(12) 0.035(4) 0.124(8) 0.043(5) 0.148(9) 0.076(6)
Te7 0.0158(4) 0.0188(4) 0.0233(5) 0.0049(3) 0.0030(2) 0.0077(3)
F31 0.041(4) 0.064(5) 0.146(9) -0.041(6) -0.050(5) 0.046(4)
F32 0.047(4) 0.081(6) 0.069(5) -0.031(4) -0.020(4) 0.058(5)
F33 0.079(5) 0.016(3) 0.029(3) 0.013(2) 0.024(3) 0.002(3)
F34 0.036(3) 0.046(4) 0.022(3) -0.010(3) 0.005(2) 0.002(3)
F35 0.040(3) 0.022(3) 0.035(3) -0.007(2) 0.002(3) 0.002(2)
Te8 0.0195(4) 0.0208(4) 0.0216(5) -0.0027(2) -0.0056(2) 0.0115(3)
F36 0.054(5) 0.039(4) 0.103(7) 0.001(4) -0.065(5) 0.016(3)
F37 0.062(6) 0.094(7) 0.083(7) 0.016(6) 0.049(5) 0.043(5)
F38 0.118(8) 0.070(6) 0.047(4) 0.023(4) 0.045(5) 0.062(6)
F39 0.075(5) 0.020(3) 0.030(3) 0.000(2) -0.004(3) 0.029(3)
F40 0.069(5) 0.022(3) 0.045(3) -0.011(3) -0.005(3) 0.033(3)

loop_
_atom_site_label
_atom_site_type_symbol
_atom_site_fract_x
_atom_site_fract_y
_atom_site_fract_z
_atom_site_U_iso_or_equiv
_atom_site_thermal_displace_type
_atom_site_occupancy
_atom_site_calc_flag
_atom_site_refinement_flags
_atom_site_disorder_group
As1 As 0.16643(4) 0.33317(4) 0.09434(4) 0.0186(4) Uani 1 d . .
Cl1 Cl 0.16625(10) 0.33342(9) 0.13126(8) 0.0212(9) Uani 1 d . .
Cl2 Cl 0.1698(2) 0.2374(2) 0.08172(6) 0.0315(7) Uani 1 d . .
Cl3 Cl 0.0677(2) 0.3303(2) 0.08137(5) 0.0218(6) Uani 1 d . .
Cl4 Cl 0.2624(2) 0.4320(2) 0.08149(5) 0.0257(6) Uani 1 d . .
As2 As 0.6667 0.3333 0.09507(4) 0.0174(4) Uani 1 d S .
Cl5 Cl 0.6667 0.3333 0.13200(9) 0.0209(10) Uani 1 d S .
Cl6 Cl 0.7686(2) 0.42642(15) 0.08211(5) 0.0173(5) Uani 1 d . .
As3 As 0.3333 0.6667 0.1667 0.0126(5) Uani 1 d S .
O1 O 0.4072(6) 0.6626(5) 0.1484(2) 0.019(2) Uani 1 d . .
Te1 Te 0.41720(4) 0.59100(5) 0.129084(14) 0.0172(3) Uani 1 d . .
F1 F 0.4288(4) 0.5224(5) 0.10908(14) 0.0205(14) Uani 1 d . .
F2 F 0.3540(5) 0.5950(5) 0.10498(15) 0.026(2) Uani 1 d . .
F3 F 0.4782(6) 0.5811(6) 0.1516(2) 0.039(2) Uani 1 d . .
F4 F 0.3327(4) 0.5066(4) 0.1415(2) 0.024(2) Uani 1 d . .
F5 F 0.5033(5) 0.6746(4) 0.1171(2) 0.0249(15) Uani 1 d . .
As4 As 0.8333 0.6667 0.1667 0.0117(5) Uani 1 d S .
O2 O 0.8377(5) 0.7448(5) 0.1484(2) 0.018(2) Uani 1 d . .
Te2 Te 0.91083(4) 0.82634(5) 0.129307(14) 0.0164(3) Uani 1 d . .
F6 F 0.9192(6) 0.8976(5) 0.1515(2) 0.034(2) Uani 1 d . .
F7 F 0.8279(4) 0.8281(5) 0.11651(15) 0.0225(14) Uani 1 d . .
F8 F 0.9081(4) 0.7588(4) 0.10565(14) 0.0218(14) Uani 1 d . .
F9 F 0.9945(4) 0.8268(5) 0.1427(2) 0.023(2) Uani 1 d . .
F10 F 0.9802(4) 0.9063(4) 0.10915(13) 0.0156(12) Uani 1 d . .
O3 O 0.9078(6) 0.6631(5) 0.1486(2) 0.019(2) Uani 1 d . .
Te3 Te 0.91747(4) 0.58995(4) 0.129757(15) 0.0162(3) Uani 1 d . .
F11 F 0.9294(4) 0.5210(4) 0.11021(13) 0.0173(13) Uani 1 d . .
F12 F 1.0044(4) 0.6727(4) 0.11776(14) 0.0212(14) Uani 1 d . .
F13 F 0.9765(6) 0.5790(6) 0.1530(2) 0.033(2) Uani 1 d . .
F14 F 0.8316(4) 0.5061(4) 0.1421(2) 0.024(2) Uani 1 d . .
F15 F 0.8571(5) 0.5952(5) 0.1052(2) 0.028(2) Uani 1 d . .
O4 O 0.7558(5) 0.5935(6) 0.1482(2) 0.019(2) Uani 1 d . .
Te4 Te 0.67648(5) 0.58410(4) 0.128038(15) 0.0159(3) Uani 1 d . .
F16 F 0.6731(5) 0.6667(4) 0.1411(2) 0.025(2) Uani 1 d . .
F17 F 0.6034(5) 0.5198(6) 0.1494(2) 0.032(2) Uani 1 d . .
F18 F 0.7460(4) 0.6503(5) 0.10513(14) 0.0207(14) Uani 1 d . .
F19 F 0.5978(4) 0.5726(4) 0.10739(12) 0.0159(13) Uani 1 d . .
F20 F 0.6769(4) 0.4998(4) 0.11563(14) 0.0211(14) Uani 1 d . .
As5 As 0.0000 0.0000 0.0000 0.0127(5) Uani 1 d SD .
O5A O 0.0667(7) -0.0162(8) 0.0184(3) 0.039(2) Uiso 0.50 d PD .
O5B O 0.0945(7) 0.0162(10) 0.0090(2) 0.039(2) Uiso 0.50 d PD .
Te5 Te 0.15983(5) 0.04383(6) 0.03528(2) 0.0266(3) Uani 1 d D .
F21 F 0.2147(8) 0.0691(9) 0.0088(2) 0.103(5) Uani 1 d . .
F22 F 0.1029(8) 0.0087(12) 0.0620(2) 0.129(6) Uani 1 d . .
F23 F 0.1622(7) 0.1327(6) 0.0382(2) 0.088(4) Uani 1 d . .
F24 F 0.2432(6) 0.0792(5) 0.0550(2) 0.095(5) Uani 1 d . .
F25 F 0.1606(6) -0.0480(4) 0.0355(2) 0.061(3) Uani 1 d . .
As6 As 1.0000 0.5000 0.0000 0.0129(5) Uani 1 d SD .
O6A O 0.9914(6) 0.5465(6) 0.0270(2) 0.0204(10) Uiso 0.50 d PD .
O6B O 0.9468(6) 0.5399(6) 0.0148(2) 0.0204(10) Uiso 0.50 d PD .
Te6 Te 0.95637(6) 0.61374(5) 0.03630(2) 0.0256(3) Uani 1 d D .
F26 F 1.0554(5) 0.6944(4) 0.0318(2) 0.060(3) Uani 1 d . .
F27 F 0.9799(10) 0.5970(8) 0.0662(2) 0.105(5) Uani 1 d . .
F28 F 0.8616(5) 0.5430(5) 0.0446(3) 0.105(5) Uani 1 d . .
F29 F 0.9427(6) 0.6421(5) 0.0065(2) 0.062(2) Uani 1 d . .
F30 F 0.9344(8) 0.6819(5) 0.0505(2) 0.119(6) Uani 1 d . .
O7A O 0.9212(6) 0.4036(5) 0.0081(2) 0.0204(10) Uiso 0.50 d PD .
O7B O 0.9580(6) 0.4063(5) 0.0145(2) 0.0204(10) Uiso 0.50 d PD .
Te7 Te 0.88198(5) 0.34027(5) 0.035653(14) 0.0197(3) Uani 1 d D .
F31 F 0.9638(5) 0.3283(6) 0.0432(2) 0.075(3) Uani 1 d . .
F32 F 0.7958(5) 0.3467(6) 0.0313(2) 0.054(3) Uani 1 d . .
F33 F 0.8300(5) 0.2737(4) 0.05990(12) 0.051(2) Uani 1 d . .
F34 F 0.9138(4) 0.4169(4) 0.05808(12) 0.043(2) Uani 1 d . .
F35 F 0.8444(4) 0.2569(3) 0.01521(12) 0.0385(15) Uani 1 d . .
O8A O 1.0654(5) 0.4823(6) 0.0180(2) 0.0204(10) Uiso 0.50 d PD .
O8B O 1.0984(5) 0.5229(7) 0.0075(2) 0.0204(10) Uiso 0.50 d PD .
Te8 Te 1.15644(5) 0.53734(5) 0.035555(14) 0.0200(3) Uani 1 d D .
F36 F 1.2415(5) 0.5717(4) 0.0540(2) 0.068(3) Uani 1 d . .
F37 F 1.1076(6) 0.5052(7) 0.0644(2) 0.078(3) Uani 1 d . .
F38 F 1.2127(7) 0.5708(6) 0.0091(2) 0.072(3) Uani 1 d . .
F39 F 1.1561(5) 0.4470(4) 0.03341(13) 0.039(2) Uani 1 d . .
F40 F 1.1642(5) 0.6323(4) 0.04018(14) 0.041(2) Uani 1 d . .

loop_
_atom_type_symbol
_atom_type_description
_atom_type_scat_dispersion_real
_atom_type_scat_dispersion_imag
_atom_type_scat_source
O O 0.0106 0.0060 'International Tables Vol C Tables 4.2.6.8 and 6.1.1.4'
F F 0.0171 0.0103 'International Tables Vol C Tables 4.2.6.8 and 6.1.1.4'
Cl Cl 0.1484 0.1585 'International Tables Vol C Tables 4.2.6.8 and 6.1.1.4'
As As 0.0499 2.0058 'International Tables Vol C Tables 4.2.6.8 and 6.1.1.4'
Te Te -0.5308 1.6751 'International Tables Vol C Tables 4.2.6.8 and 6.1.1.4'

loop_
_geom_angle_atom_site_label_1
_geom_angle_atom_site_label_2
_geom_angle_atom_site_label_3
_geom_angle
_geom_angle_site_symmetry_1
_geom_angle_site_symmetry_3
_geom_angle_publ_flag
Cl2 As1 Cl1 110.16(12) . . ?
Cl2 As1 Cl3 108.90(12) . . ?
Cl1 As1 Cl3 110.36(11) . . ?
Cl2 As1 Cl4 108.56(13) . . ?
Cl1 As1 Cl4 110.29(11) . . ?
Cl3 As1 Cl4 108.53(11) . . ?
Cl5 As2 Cl6 110.41(10) . 3_665 ?
Cl5 As2 Cl6 110.41(10) . . ?
Cl6 As2 Cl6 108.52(10) 3_665 . ?
Cl5 As2 Cl6 110.41(10) . 2_655 ?
Cl6 As2 Cl6 108.52(10) 3_665 2_655 ?
Cl6 As2 Cl6 108.51(10) . 2_655 ?
O1 As3 O1 91.8(4) 13_565 15 ?
O1 As3 O1 88.2(4) 13_565 2_665 ?
O1 As3 O1 88.2(4) 15 2_665 ?
O1 As3 O1 91.8(4) 13_565 14_455 ?
O1 As3 O1 91.8(4) 15 14_455 ?
O1 As3 O1 179.996(3) 2_665 14_455 ?
O1 As3 O1 88.2(4) 13_565 3_565 ?
O1 As3 O1 179.996(3) 15 3_565 ?
O1 As3 O1 91.8(4) 2_665 3_565 ?
O1 As3 O1 88.2(4) 14_455 3_565 ?
O1 As3 O1 179.993(3) 13_565 . ?
O1 As3 O1 88.2(4) 15 . ?
O1 As3 O1 91.8(4) 2_665 . ?
O1 As3 O1 88.2(4) 14_455 . ?
O1 As3 O1 91.8(4) 3_565 . ?
As3 O1 Te1 138.5(5) . . ?
F4 Te1 F5 178.4(4) . . ?
F4 Te1 F3 89.7(5) . . ?
F5 Te1 F3 88.8(5) . . ?
F4 Te1 F2 89.0(4) . . ?
F5 Te1 F2 92.5(4) . . ?
F3 Te1 F2 176.1(4) . . ?
F4 Te1 F1 87.0(4) . . ?
F5 Te1 F1 92.6(3) . . ?
F3 Te1 F1 90.1(4) . . ?
F2 Te1 F1 86.1(3) . . ?
F4 Te1 O1 94.7(4) . . ?
F5 Te1 O1 85.7(4) . . ?
F3 Te1 O1 90.8(4) . . ?
F2 Te1 O1 93.0(4) . . ?
F1 Te1 O1 178.1(4) . . ?
O4 As4 O4 179.998(3) 13_665 . ?
O4 As4 O3 92.1(4) 13_665 13_665 ?
O4 As4 O3 87.9(4) . 13_665 ?
O4 As4 O3 87.9(4) 13_665 . ?
O4 As4 O3 92.1(4) . . ?
O3 As4 O3 179.994(3) 13_665 . ?
O4 As4 O2 91.5(4) 13_665 13_665 ?
O4 As4 O2 88.5(4) . 13_665 ?
O3 As4 O2 91.7(4) 13_665 13_665 ?
O3 As4 O2 88.3(4) . 13_665 ?
O4 As4 O2 88.5(4) 13_665 . ?
O4 As4 O2 91.5(4) . . ?
O3 As4 O2 88.3(4) 13_665 . ?
O3 As4 O2 91.7(4) . . ?
O2 As4 O2 179.996(3) 13_665 . ?
As4 O2 Te2 137.7(5) . . ?
F7 Te2 F9 178.4(4) . . ?
F7 Te2 F6 89.0(4) . . ?
F9 Te2 F6 89.4(4) . . ?
F7 Te2 F8 92.0(4) . . ?
F9 Te2 F8 89.5(4) . . ?
F6 Te2 F8 176.2(4) . . ?
F7 Te2 O2 85.5(4) . . ?
F9 Te2 O2 94.8(4) . . ?
F6 Te2 O2 90.9(4) . . ?
F8 Te2 O2 92.8(4) . . ?
F7 Te2 F10 92.2(3) . . ?
F9 Te2 F10 87.6(3) . . ?
F6 Te2 F10 90.4(4) . . ?
F8 Te2 F10 86.0(3) . . ?
O2 Te2 F10 177.3(3) . . ?
As4 O3 Te3 137.6(5) . . ?
F12 Te3 F14 178.7(4) . . ?
F12 Te3 F13 89.6(4) . . ?
F14 Te3 F13 89.3(4) . . ?
F12 Te3 F15 91.5(4) . . ?
F14 Te3 F15 89.6(4) . . ?
F13 Te3 F15 176.1(4) . . ?
F12 Te3 F11 92.2(3) . . ?
F14 Te3 F11 87.4(3) . . ?
F13 Te3 F11 90.0(3) . . ?
F15 Te3 F11 86.2(3) . . ?
F12 Te3 O3 85.7(4) . . ?
F14 Te3 O3 94.8(4) . . ?
F13 Te3 O3 91.0(4) . . ?
F15 Te3 O3 92.8(4) . . ?
F11 Te3 O3 177.6(4) . . ?
As4 O4 Te4 139.1(5) . . ?
F20 Te4 F17 88.4(4) . . ?
F20 Te4 F16 178.0(4) . . ?
F17 Te4 F16 89.7(4) . . ?
F20 Te4 F18 92.6(4) . . ?
F17 Te4 F18 176.3(4) . . ?
F16 Te4 F18 89.3(4) . . ?
F20 Te4 O4 86.0(4) . . ?
F17 Te4 O4 90.6(4) . . ?
F16 Te4 O4 94.5(4) . . ?
F18 Te4 O4 93.0(4) . . ?
F20 Te4 F19 92.4(3) . . ?
F17 Te4 F19 89.7(3) . . ?
F16 Te4 F19 87.2(3) . . ?
F18 Te4 F19 86.7(3) . . ?
O4 Te4 F19 178.3(3) . . ?
O5B As5 O5B 67.4(4) 2 12 ?
O5B As5 O5B 67.4(4) 2 10 ?
O5B As5 O5B 112.6(4) 12 10 ?
O5B As5 O5B 112.6(4) 2 . ?
O5B As5 O5B 67.4(4) 12 . ?
O5B As5 O5B 179.995(2) 10 . ?
O5B As5 O5B 112.6(4) 2 3 ?
O5B As5 O5B 179.999(2) 12 3 ?
O5B As5 O5B 67.4(4) 10 3 ?
O5B As5 O5B 112.6(4) . 3 ?
O5B As5 O5B 179.999(2) 2 11 ?
O5B As5 O5B 112.6(4) 12 11 ?
O5B As5 O5B 112.6(4) 10 11 ?
O5B As5 O5B 67.4(4) . 11 ?
O5B As5 O5B 67.4(4) 3 11 ?
O5B As5 O5A 116.9(7) 2 . ?
O5B As5 O5A 90.9(6) 12 . ?
O5B As5 O5A 154.7(6) 10 . ?
O5B As5 O5A 25.3(6) . . ?
O5B As5 O5A 89.1(6) 3 . ?
O5B As5 O5A 63.1(7) 11 . ?
O5B As5 O5A 25.3(6) 2 2 ?
O5B As5 O5A 63.1(7) 12 2 ?
O5B As5 O5A 90.9(6) 10 2 ?
O5B As5 O5A 89.1(6) . 2 ?
O5B As5 O5A 116.9(7) 3 2 ?
O5B As5 O5A 154.7(6) 11 2 ?
O5A As5 O5A 91.6(7) . 2 ?
O5B As5 O5A 63.1(7) 2 10 ?
O5B As5 O5A 89.1(6) 12 10 ?
O5B As5 O5A 25.3(6) 10 10 ?
O5B As5 O5A 154.7(6) . 10 ?
O5B As5 O5A 90.9(6) 3 10 ?
O5B As5 O5A 116.9(7) 11 10 ?
O5A As5 O5A 179.996(3) . 10 ?
O5A As5 O5A 88.4(7) 2 10 ?
O5B As5 O5A 90.9(6) 2 12 ?
O5B As5 O5A 25.3(6) 12 12 ?
O5B As5 O5A 116.9(7) 10 12 ?
O5B As5 O5A 63.1(7) . 12 ?
O5B As5 O5A 154.7(6) 3 12 ?
O5B As5 O5A 89.1(6) 11 12 ?
O5A As5 O5A 88.4(7) . 12 ?
O5A As5 O5A 88.4(7) 2 12 ?
O5A As5 O5A 91.6(7) 10 12 ?
O5B As5 O5A 89.1(6) 2 3 ?
O5B As5 O5A 154.7(6) 12 3 ?
O5B As5 O5A 63.1(7) 10 3 ?
O5B As5 O5A 116.9(7) . 3 ?
O5B As5 O5A 25.3(6) 3 3 ?
O5B As5 O5A 90.9(6) 11 3 ?
O5A As5 O5A 91.6(7) . 3 ?
O5A As5 O5A 91.6(7) 2 3 ?
O5A As5 O5A 88.4(7) 10 3 ?
O5A As5 O5A 179.998(3) 12 3 ?
O5B As5 O5A 154.7(6) 2 11 ?
O5B As5 O5A 116.9(7) 12 11 ?
O5B As5 O5A 89.1(6) 10 11 ?
O5B As5 O5A 90.9(6) . 11 ?
O5B As5 O5A 63.1(7) 3 11 ?
O5B As5 O5A 25.3(6) 11 11 ?
O5A As5 O5A 88.4(7) . 11 ?
O5A As5 O5A 179.999(3) 2 11 ?
O5A As5 O5A 91.6(7) 10 11 ?
O5A As5 O5A 91.6(7) 12 11 ?
O5A As5 O5A 88.4(7) 3 11 ?
O5B O5A As5 76.2(8) . . ?
O5B O5A Te5 75.6(8) . . ?
As5 O5A Te5 137.9(8) . . ?
O5A O5B As5 78.4(9) . . ?
O5A O5B Te5 79.7(9) . . ?
As5 O5B Te5 141.6(8) . . ?
F23 Te5 F21 95.1(7) . . ?
F23 Te5 F22 90.6(8) . . ?
F21 Te5 F22 174.3(8) . . ?
F23 Te5 F24 89.7(4) . . ?
F21 Te5 F24 94.8(6) . . ?
F22 Te5 F24 85.5(6) . . ?
F23 Te5 F25 174.0(5) . . ?
F21 Te5 F25 88.7(6) . . ?
F22 Te5 F25 85.6(7) . . ?
F24 Te5 F25 85.4(4) . . ?
F23 Te5 O5B 91.9(6) . . ?
F21 Te5 O5B 70.2(6) . . ?
F22 Te5 O5B 109.4(6) . . ?
F24 Te5 O5B 165.0(6) . . ?
F25 Te5 O5B 93.7(6) . . ?
F23 Te5 O5A 102.0(5) . . ?
F21 Te5 O5A 91.9(7) . . ?
F22 Te5 O5A 86.6(7) . . ?
F24 Te5 O5A 166.0(5) . . ?
F25 Te5 O5A 82.5(5) . . ?
O5B Te5 O5A 24.7(6) . . ?
O6B As6 O6B 179.993(2) . 10_765 ?
O6B As6 O7B 79.8(5) . 10_765 ?
O6B As6 O7B 100.2(5) 10_765 10_765 ?
O6B As6 O7B 100.2(5) . . ?
O6B As6 O7B 79.8(5) 10_765 . ?
O7B As6 O7B 179.997(2) 10_765 . ?
O6B As6 O8A 62.1(5) . 10_765 ?
O6B As6 O8A 117.9(5) 10_765 10_765 ?
O7B As6 O8A 63.8(5) 10_765 10_765 ?
O7B As6 O8A 116.2(5) . 10_765 ?
O6B As6 O8A 117.9(5) . . ?
O6B As6 O8A 62.1(5) 10_765 . ?
O7B As6 O8A 116.2(5) 10_765 . ?
O7B As6 O8A 63.8(5) . . ?
O8A As6 O8A 179.999(2) 10_765 . ?
O6B As6 O8B 54.8(5) . 10_765 ?
O6B As6 O8B 125.2(5) 10_765 10_765 ?
O7B As6 O8B 92.3(5) 10_765 10_765 ?
O7B As6 O8B 87.7(5) . 10_765 ?
O8A As6 O8B 30.1(5) 10_765 10_765 ?
O8A As6 O8B 149.9(5) . 10_765 ?
O6B As6 O8B 125.2(5) . . ?
O6B As6 O8B 54.8(5) 10_765 . ?
O7B As6 O8B 87.7(5) 10_765 . ?
O7B As6 O8B 92.3(5) . . ?
O8A As6 O8B 149.9(5) 10_765 . ?
O8A As6 O8B 30.1(5) . . ?
O8B As6 O8B 179.996(1) 10_765 . ?
O6B As6 O6A 34.4(4) . . ?
O6B As6 O6A 145.5(5) 10_765 . ?
O7B As6 O6A 87.7(5) 10_765 . ?
O7B As6 O6A 92.3(5) . . ?
O8A As6 O6A 95.8(4) 10_765 . ?
O8A As6 O6A 84.2(4) . . ?
O8B As6 O6A 87.5(5) 10_765 . ?
O8B As6 O6A 92.5(5) . . ?
O6B As6 O6A 145.6(4) . 10_765 ?
O6B As6 O6A 34.5(5) 10_765 10_765 ?
O7B As6 O6A 92.3(5) 10_765 10_765 ?
O7B As6 O6A 87.7(5) . 10_765 ?
O8A As6 O6A 84.2(4) 10_765 10_765 ?
O8A As6 O6A 95.8(4) . 10_765 ?
O8B As6 O6A 92.5(5) 10_765 10_765 ?
O8B As6 O6A 87.5(5) . 10_765 ?
O6A As6 O6A 179.998(2) . 10_765 ?
O6B As6 O7A 87.9(5) . . ?
O6B As6 O7A 92.1(5) 10_765 . ?
O7B As6 O7A 154.9(5) 10_765 . ?
O7B As6 O7A 25.1(5) . . ?
O8A As6 O7A 91.1(5) 10_765 . ?
O8A As6 O7A 88.9(5) . . ?
O8B As6 O7A 62.9(5) 10_765 . ?
O8B As6 O7A 117.1(5) . . ?
O6A As6 O7A 94.5(5) . . ?
O6A As6 O7A 85.5(5) 10_765 . ?
O6B As6 O7A 92.1(5) . 10_765 ?
O6B As6 O7A 87.9(5) 10_765 10_765 ?
O7B As6 O7A 25.1(5) 10_765 10_765 ?
O7B As6 O7A 154.9(5) . 10_765 ?
O8A As6 O7A 88.9(5) 10_765 10_765 ?
O8A As6 O7A 91.1(5) . 10_765 ?
O8B As6 O7A 117.1(5) 10_765 10_765 ?
O8B As6 O7A 62.9(5) . 10_765 ?
O6A As6 O7A 85.5(5) . 10_765 ?
O6A As6 O7A 94.5(5) 10_765 10_765 ?
O7A As6 O7A 179.998(2) . 10_765 ?
O6B O6A As6 72.1(5) . . ?
O6B O6A Te6 71.5(5) . . ?
As6 O6A Te6 139.3(6) . . ?
O6A O6B O8B 131.9(8) . 10_765 ?
O6A O6B As6 73.4(5) . . ?
O8B O6B As6 63.0(4) 10_765 . ?
O6A O6B Te6 74.7(6) . . ?
O8B O6B Te6 152.7(7) 10_765 . ?
As6 O6B Te6 143.3(6) . . ?
F28 Te6 F30 85.4(5) . . ?
F28 Te6 F29 102.9(6) . . ?
F30 Te6 F29 92.2(5) . . ?
F28 Te6 O6B 83.8(6) . . ?
F30 Te6 O6B 157.6(6) . . ?
F29 Te6 O6B 71.2(5) . . ?
F28 Te6 F27 83.2(7) . . ?
F30 Te6 F27 85.1(6) . . ?
F29 Te6 F27 173.1(6) . . ?
O6B Te6 F27 113.0(5) . . ?
F28 Te6 F26 171.6(6) . . ?
F30 Te6 F26 87.7(5) . . ?
F29 Te6 F26 82.2(5) . . ?
O6B Te6 F26 104.3(5) . . ?
F27 Te6 F26 91.4(6) . . ?
F28 Te6 O6A 97.8(5) . . ?
F30 Te6 O6A 168.5(6) . . ?
F29 Te6 O6A 97.8(4) . . ?
O6B Te6 O6A 33.8(4) . . ?
F27 Te6 O6A 84.3(5) . . ?
F26 Te6 O6A 88.1(4) . . ?
O7B O7A As6 76.1(7) . . ?
O7B O7A Te7 75.0(7) . . ?
As6 O7A Te7 138.9(6) . . ?
O7A O7B As6 78.8(7) . . ?
O7A O7B Te7 80.6(8) . . ?
As6 O7B Te7 144.1(6) . . ?
F32 Te7 F31 173.5(5) . . ?
F32 Te7 F33 86.4(5) . . ?
F31 Te7 F33 87.3(5) . . ?
F32 Te7 F34 88.7(4) . . ?
F31 Te7 F34 89.5(4) . . ?
F33 Te7 F34 86.0(3) . . ?
F32 Te7 F35 90.5(4) . . ?
F31 Te7 F35 90.7(4) . . ?
F33 Te7 F35 88.8(3) . . ?
F34 Te7 F35 174.8(3) . . ?
F32 Te7 O7B 109.5(5) . . ?
F31 Te7 O7B 76.8(6) . . ?
F33 Te7 O7B 163.9(5) . . ?
F34 Te7 O7B 91.5(4) . . ?
F35 Te7 O7B 93.6(4) . . ?
F32 Te7 O7A 86.2(5) . . ?
F31 Te7 O7A 100.2(6) . . ?
F33 Te7 O7A 171.3(4) . . ?
F34 Te7 O7A 98.4(4) . . ?
F35 Te7 O7A 86.7(4) . . ?
O7B Te7 O7A 24.4(5) . . ?
O8B O8A As6 75.6(6) . . ?
O8B O8A Te8 76.6(6) . . ?
As6 O8A Te8 139.5(6) . . ?
O8A O8B O6B 86.4(10) . 10_765 ?
O8A O8B As6 74.3(6) . . ?
O6B O8B As6 62.1(4) 10_765 . ?
O8A O8B Te8 74.2(6) . . ?
O6B O8B Te8 142.6(8) 10_765 . ?
As6 O8B Te8 136.9(6) . . ?
F38 Te8 F39 90.4(4) . . ?
F38 Te8 F36 92.1(5) . . ?
F39 Te8 F36 87.1(4) . . ?
F38 Te8 F40 91.0(4) . . ?
F39 Te8 F40 174.1(4) . . ?
F36 Te8 F40 87.1(4) . . ?
F38 Te8 F37 174.2(6) . . ?
F39 Te8 F37 88.5(4) . . ?
F36 Te8 F37 82.1(5) . . ?
F40 Te8 F37 89.6(4) . . ?
F38 Te8 O8A 91.6(5) . . ?
F39 Te8 O8A 82.0(4) . . ?
F36 Te8 O8A 168.5(4) . . ?
F40 Te8 O8A 103.7(4) . . ?
F37 Te8 O8A 93.9(5) . . ?
F38 Te8 O8B 65.6(5) . . ?
F39 Te8 O8B 95.6(4) . . ?
F36 Te8 O8B 157.5(5) . . ?
F40 Te8 O8B 90.2(5) . . ?
F37 Te8 O8B 120.2(5) . . ?
O8A Te8 O8B 29.2(5) . . ?

loop_
_geom_bond_atom_site_label_1
_geom_bond_atom_site_label_2
_geom_bond_distance
_geom_bond_site_symmetry_2
_geom_bond_publ_flag
As1 Cl2 2.042(3) . ?
As1 Cl1 2.040(5) . ?
As1 Cl3 2.045(3) . ?
As1 Cl4 2.046(3) . ?
As2 Cl5 2.041(5) . ?
As2 Cl6 2.055(3) 3_665 ?
As2 Cl6 2.055(3) . ?
As2 Cl6 2.055(3) 2_655 ?
As3 O1 1.803(9) 13_565 ?
As3 O1 1.803(9) 15 ?
As3 O1 1.803(9) 2_665 ?
As3 O1 1.803(9) 14_455 ?
As3 O1 1.803(9) 3_565 ?
As3 O1 1.803(9) . ?
O1 Te1 1.857(9) . ?
Te1 F4 1.798(7) . ?
Te1 F5 1.798(7) . ?
Te1 F3 1.808(10) . ?
Te1 F2 1.852(8) . ?
Te1 F1 1.846(7) . ?
As4 O4 1.802(9) 13_665 ?
As4 O4 1.802(9) . ?
As4 O3 1.803(9) 13_665 ?
As4 O3 1.803(9) . ?
As4 O2 1.805(9) 13_665 ?
As4 O2 1.806(9) . ?
O2 Te2 1.858(9) . ?
Te2 F7 1.795(7) . ?
Te2 F9 1.801(7) . ?
Te2 F6 1.808(9) . ?
Te2 F8 1.846(8) . ?
Te2 F10 1.853(6) . ?
O3 Te3 1.863(9) . ?
Te3 F12 1.799(7) . ?
Te3 F14 1.805(7) . ?
Te3 F13 1.815(9) . ?
Te3 F15 1.839(8) . ?
Te3 F11 1.840(6) . ?
O4 Te4 1.851(9) . ?
Te4 F20 1.799(7) . ?
Te4 F17 1.803(9) . ?
Te4 F16 1.811(7) . ?
Te4 F18 1.841(7) . ?
Te4 F19 1.845(6) . ?
As5 O5B 1.794(9) 2 ?
As5 O5B 1.794(9) 12 ?
As5 O5B 1.794(9) 10 ?
As5 O5B 1.794(9) . ?
As5 O5B 1.794(9) 3 ?
As5 O5B 1.794(9) 11 ?
As5 O5A 1.809(9) . ?
As5 O5A 1.809(9) 2 ?
As5 O5A 1.809(9) 10 ?
As5 O5A 1.809(9) 12 ?
As5 O5A 1.809(9) 3 ?
As5 O5A 1.809(9) 11 ?
O5A O5B 0.79(2) . ?
O5A Te5 1.861(9) . ?
O5B Te5 1.833(9) . ?
Te5 F23 1.734(9) . ?
Te5 F21 1.739(9) . ?
Te5 F22 1.773(12) . ?
Te5 F24 1.797(7) . ?
Te5 F25 1.817(8) . ?
As6 O6B 1.789(8) . ?
As6 O6B 1.789(8) 10_765 ?
As6 O7B 1.789(8) 10_765 ?
As6 O7B 1.789(8) . ?
As6 O8A 1.793(8) 10_765 ?
As6 O8A 1.793(8) . ?
As6 O8B 1.804(8) 10_765 ?
As6 O8B 1.804(8) . ?
As6 O6A 1.802(8) . ?
As6 O6A 1.802(8) 10_765 ?
As6 O7A 1.808(8) . ?
As6 O7A 1.808(8) 10_765 ?
O6A O6B 1.064(14) . ?
O6A Te6 1.846(8) . ?
O6B O8B 1.654(15) 10_765 ?
O6B Te6 1.814(8) . ?
Te6 F28 1.742(9) . ?
Te6 F30 1.783(7) . ?
Te6 F29 1.800(8) . ?
Te6 F27 1.793(10) . ?
Te6 F26 1.814(8) . ?
O7A O7B 0.782(15) . ?
O7A Te7 1.870(8) . ?
O7B Te7 1.831(8) . ?
Te7 F32 1.779(7) . ?
Te7 F31 1.790(8) . ?
Te7 F33 1.795(6) . ?
Te7 F34 1.805(7) . ?
Te7 F35 1.817(6) . ?
O8A O8B 0.934(15) . ?
O8A Te8 1.841(8) . ?
O8B O6B 1.654(15) 10_765 ?
O8B Te8 1.861(8) . ?
Te8 F38 1.751(8) . ?
Te8 F39 1.780(7) . ?
Te8 F36 1.780(7) . ?
Te8 F40 1.815(7) . ?
Te8 F37 1.803(10) . ?
